data_4112560
loop_
_publ_author_name
'Qi-Ying Hu'
'Pankaj D. Rege'
'E. J. Corey'

_publ_section_title
;
 Simple, Catalytic Enantioselective Syntheses of Estrone and Desogestrel
;
_journal_name_full 'Journal of the American Chemical Society'
_journal_page_first 5984
_journal_page_last 5986
_journal_paper_doi 10.1021/ja048808x
_journal_volume 126
_journal_year 2004
_chemical_formula_sum 'C20 H24 O4'
_chemical_formula_weight 328.39
_chemical_name_systematic
; 
 ? 
;
_space_group_IT_number 19
_symmetry_cell_setting orthorhombic
_symmetry_space_group_name_Hall 'P 2ac 2ab'
_symmetry_space_group_name_H-M 'P 21 21 21'
_atom_sites_solution_hydrogens difmap
_atom_sites_solution_primary direct
_atom_sites_solution_secondary difmap
_audit_creation_method SHELXL-97
_cell_angle_alpha 90.00
_cell_angle_beta 90.00
_cell_angle_gamma 90.00
_cell_formula_units_Z 4
_cell_length_a 9.4271(12)
_cell_length_b 9.8702(12)
_cell_length_c 18.813(2)
_cell_measurement_temperature 193(2)
_cell_volume 1750.5(4)
_computing_cell_refinement 'SMART (BRUKER, V5.625, 2001)'
_computing_data_collection 'ASTRO (BRUKER, V5.007, 1997)'
_computing_data_reduction 'SAINT (BRUKER, V6.22, 2001)'
_computing_molecular_graphics 'SHELXTL (BRUKER, 2000, V6.1)'
_computing_publication_material 'XCIF (Sheldrick and BRUKER, 1997, V5.1)'
_computing_structure_refinement 'SHELXL-97 (Sheldrick, 1997)'
_computing_structure_solution 'SHELXS-97 (Sheldrick, 1990)'
_diffrn_ambient_temperature 193(2)
_diffrn_detector_area_resol_mean 836.6
_diffrn_measured_fraction_theta_full 1.000
_diffrn_measured_fraction_theta_max 1.000
_diffrn_measurement_device_type 'Bruker CCD'
_diffrn_measurement_method '\w, 0.3 deg'
_diffrn_radiation_monochromator graphite
_diffrn_radiation_source 'normal-focus sealed tube'
_diffrn_radiation_type MoK\a
_diffrn_radiation_wavelength 0.71073
_diffrn_reflns_av_R_equivalents 0.0385
_diffrn_reflns_av_sigmaI/netI 0.0402
_diffrn_reflns_limit_h_max 12
_diffrn_reflns_limit_h_min -12
_diffrn_reflns_limit_k_max 7
_diffrn_reflns_limit_k_min -13
_diffrn_reflns_limit_l_max 24
_diffrn_reflns_limit_l_min -22
_diffrn_reflns_number 12396
_diffrn_reflns_theta_full 27.89
_diffrn_reflns_theta_max 27.89
_diffrn_reflns_theta_min 2.17
_diffrn_standards_decay_% <1
_diffrn_standards_interval_count 0
_diffrn_standards_number 0
_exptl_absorpt_coefficient_mu 0.086
_exptl_absorpt_correction_type none
_exptl_crystal_colour colorless
_exptl_crystal_density_diffrn 1.246
_exptl_crystal_density_meas 0
_exptl_crystal_description chunk
_exptl_crystal_F_000 704
_exptl_crystal_size_max 0.10
_exptl_crystal_size_mid 0.10
_exptl_crystal_size_min 0.06
_refine_diff_density_max 0.195
_refine_diff_density_min -0.177
_refine_diff_density_rms 0.032
_refine_ls_abs_structure_details 'Flack H D (1983), Acta Cryst. A39, 876-881'
_refine_ls_abs_structure_Flack 0.1(9)
_refine_ls_extinction_method none
_refine_ls_goodness_of_fit_ref 1.011
_refine_ls_hydrogen_treatment refined
_refine_ls_matrix_type full
_refine_ls_number_parameters 314
_refine_ls_number_reflns 4177
_refine_ls_number_restraints 0
_refine_ls_restrained_S_all 1.011
_refine_ls_R_factor_all 0.0477
_refine_ls_R_factor_gt 0.0372
_refine_ls_shift/su_max 0.003
_refine_ls_shift/su_mean 0.000
_refine_ls_structure_factor_coef Fsqd
_refine_ls_weighting_details 'calc w=1/[\s^2^(Fo^2^)+(0.0381P)^2^+0.0000P] where P=(Fo^2^+2Fc^2^)/3'
_refine_ls_weighting_scheme calc
_refine_ls_wR_factor_gt 0.0766
_refine_ls_wR_factor_ref 0.0798
_reflns_number_gt 3443
_reflns_number_total 4177
_reflns_threshold_expression >2sigma(I)
_cod_data_source_file ja048808xsi20040302_112419.cif
_cod_data_source_block ejc71t
_cod_database_code 4112560

loop_
_symmetry_equiv_pos_as_xyz
'x, y, z'
'-x+1/2, -y, z+1/2'
'-x, y+1/2, -z+1/2'
'x+1/2, -y+1/2, -z'

loop_
_atom_site_label
_atom_site_type_symbol
_atom_site_fract_x
_atom_site_fract_y
_atom_site_fract_z
_atom_site_U_iso_or_equiv
_atom_site_adp_type
_atom_site_occupancy
_atom_site_symmetry_multiplicity
_atom_site_calc_flag
O1 O -0.00773(14) 0.28126(14) 0.48352(7) 0.0587(4) Uani 1 1 d
O2 O -0.13820(10) 0.41367(11) 0.34062(6) 0.0425(3) Uani 1 1 d
O3 O 0.00791(12) 0.58280(11) 0.31032(7) 0.0509(3) Uani 1 1 d
O4 O 0.73632(12) 0.37178(12) 0.03812(6) 0.0462(3) Uani 1 1 d
C1 C 0.14708(16) 0.30074(15) 0.38135(7) 0.0318(3) Uani 1 1 d
C2 C 0.09249(15) 0.35068(14) 0.30780(8) 0.0299(3) Uani 1 1 d
H1 H 0.0461(15) 0.2771(15) 0.2851(7) 0.027(4) Uiso 1 1 d
C3 C 0.21303(15) 0.39639(14) 0.25897(8) 0.0288(3) Uani 1 1 d
H2 H 0.2485(17) 0.4863(16) 0.2780(8) 0.032(4) Uiso 1 1 d
C4 C 0.15934(16) 0.41060(17) 0.18255(8) 0.0352(3) Uani 1 1 d
H4 H 0.1288(15) 0.3203(15) 0.1653(8) 0.033(4) Uiso 1 1 d
H3 H 0.0776(17) 0.4681(15) 0.1822(7) 0.031(4) Uiso 1 1 d
C5 C 0.27326(17) 0.46960(18) 0.13469(9) 0.0379(4) Uani 1 1 d
H5 H 0.2901(18) 0.566(2) 0.1476(9) 0.049(5) Uiso 1 1 d
H6 H 0.2485(17) 0.4659(16) 0.0855(9) 0.039(4) Uiso 1 1 d
C6 C 0.41405(15) 0.39831(14) 0.14235(8) 0.0315(3) Uani 1 1 d
C7 C 0.51531(16) 0.41228(15) 0.08945(8) 0.0342(3) Uani 1 1 d
H7 H 0.4965(15) 0.4633(16) 0.0483(8) 0.034(4) Uiso 1 1 d
C8 C 0.64704(16) 0.35127(15) 0.09434(8) 0.0346(3) Uani 1 1 d
C9 C 0.68074(17) 0.27632(16) 0.15473(9) 0.0390(4) Uani 1 1 d
H8 H 0.7731(17) 0.2357(15) 0.1579(8) 0.036(4) Uiso 1 1 d
C10 C 0.57953(18) 0.26231(16) 0.20722(9) 0.0387(4) Uani 1 1 d
H9 H 0.6037(17) 0.2148(18) 0.2515(9) 0.049(5) Uiso 1 1 d
C11 C 0.44476(16) 0.32007(13) 0.20298(7) 0.0293(3) Uani 1 1 d
C12 C 0.33760(15) 0.29996(14) 0.26008(8) 0.0297(3) Uani 1 1 d
C13 C 0.34658(17) 0.20070(15) 0.30804(8) 0.0340(3) Uani 1 1 d
H10 H 0.4218(16) 0.1383(14) 0.3045(7) 0.022(3) Uiso 1 1 d
C14 C 0.24443(18) 0.17796(16) 0.36734(9) 0.0360(4) Uani 1 1 d
H11 H 0.1828(17) 0.0987(17) 0.3555(8) 0.037(4) Uiso 1 1 d
H12 H 0.2923(17) 0.1542(16) 0.4095(10) 0.039(4) Uiso 1 1 d
C15 C 0.02241(17) 0.24680(16) 0.42440(9) 0.0393(4) Uani 1 1 d
H13 H -0.034(2) 0.177(2) 0.3982(9) 0.058(5) Uiso 1 1 d
C16 C 0.22448(19) 0.41072(18) 0.42257(9) 0.0385(4) Uani 1 1 d
H16 H 0.3029(19) 0.4425(18) 0.3978(9) 0.046(5) Uiso 1 1 d
H15 H 0.1659(19) 0.485(2) 0.4317(10) 0.056(5) Uiso 1 1 d
H14 H 0.2571(18) 0.3770(17) 0.4683(11) 0.050(5) Uiso 1 1 d
C17 C -0.01469(15) 0.46378(15) 0.31828(8) 0.0343(3) Uani 1 1 d
C18 C -0.2463(2) 0.5126(2) 0.36116(13) 0.0557(5) Uani 1 1 d
H17 H -0.262(3) 0.565(2) 0.3206(13) 0.085(7) Uiso 1 1 d
H18 H -0.205(2) 0.572(2) 0.4014(12) 0.074(7) Uiso 1 1 d
C19 C -0.3654(3) 0.4352(3) 0.39188(19) 0.0858(10) Uani 1 1 d
H20 H -0.337(4) 0.382(4) 0.432(2) 0.19(2) Uiso 1 1 d
H21 H -0.450(3) 0.501(3) 0.4033(14) 0.105(8) Uiso 1 1 d
H19 H -0.403(3) 0.385(3) 0.3556(16) 0.120(10) Uiso 1 1 d
C20 C 0.8752(2) 0.3169(2) 0.04283(13) 0.0571(5) Uani 1 1 d
H22 H 0.924(3) 0.361(3) 0.0882(15) 0.107(9) Uiso 1 1 d
H24 H 0.920(2) 0.3308(19) -0.0018(11) 0.065(6) Uiso 1 1 d
H23 H 0.880(3) 0.221(3) 0.0521(12) 0.101(9) Uiso 1 1 d

loop_
_atom_site_aniso_label
_atom_site_aniso_U_11
_atom_site_aniso_U_22
_atom_site_aniso_U_33
_atom_site_aniso_U_23
_atom_site_aniso_U_13
_atom_site_aniso_U_12
O1 0.0550(8) 0.0756(9) 0.0455(7) 0.0122(6) 0.0150(6) 0.0023(7)
O2 0.0301(5) 0.0447(6) 0.0527(7) 0.0116(5) 0.0052(5) 0.0029(5)
O3 0.0404(6) 0.0312(6) 0.0811(9) 0.0083(6) 0.0113(6) 0.0068(5)
O4 0.0436(6) 0.0549(7) 0.0400(7) 0.0054(5) 0.0093(5) 0.0042(5)
C1 0.0341(8) 0.0285(7) 0.0328(8) 0.0031(6) 0.0019(6) 0.0027(6)
C2 0.0297(7) 0.0250(7) 0.0350(8) 0.0004(6) -0.0033(6) -0.0002(6)
C3 0.0280(7) 0.0249(7) 0.0336(7) 0.0020(6) -0.0018(6) 0.0010(6)
C4 0.0305(7) 0.0367(8) 0.0383(9) 0.0067(7) -0.0071(7) 0.0028(7)
C5 0.0382(9) 0.0418(9) 0.0336(9) 0.0094(7) -0.0047(7) 0.0028(7)
C6 0.0334(7) 0.0299(7) 0.0312(8) -0.0011(6) -0.0061(6) -0.0037(6)
C7 0.0405(8) 0.0336(8) 0.0287(7) 0.0018(6) -0.0067(7) -0.0032(7)
C8 0.0405(8) 0.0333(8) 0.0301(8) -0.0057(6) 0.0026(7) -0.0036(7)
C9 0.0374(8) 0.0409(9) 0.0388(9) 0.0001(7) 0.0029(7) 0.0113(7)
C10 0.0444(9) 0.0390(8) 0.0327(9) 0.0056(7) 0.0012(7) 0.0111(7)
C11 0.0335(8) 0.0263(7) 0.0281(7) -0.0009(5) -0.0018(6) 0.0024(6)
C12 0.0308(7) 0.0285(7) 0.0300(7) -0.0020(6) -0.0046(6) 0.0019(6)
C13 0.0356(8) 0.0316(7) 0.0348(8) -0.0002(6) -0.0008(7) 0.0095(7)
C14 0.0429(9) 0.0295(8) 0.0357(9) 0.0081(6) 0.0012(7) 0.0068(7)
C15 0.0392(8) 0.0342(9) 0.0446(9) 0.0107(7) 0.0030(8) 0.0045(7)
C16 0.0400(9) 0.0398(9) 0.0358(9) -0.0021(7) -0.0012(8) -0.0008(8)
C17 0.0294(7) 0.0367(8) 0.0369(8) 0.0068(6) -0.0016(6) 0.0022(6)
C18 0.0384(9) 0.0709(13) 0.0577(12) 0.0123(11) 0.0111(9) 0.0188(9)
C19 0.0431(12) 0.106(2) 0.108(2) -0.0507(19) 0.0282(14) -0.0224(13)
C20 0.0570(12) 0.0580(13) 0.0562(13) 0.0099(10) 0.0254(11) 0.0154(10)

loop_
_atom_type_symbol
_atom_type_description
_atom_type_scat_dispersion_real
_atom_type_scat_dispersion_imag
_atom_type_scat_source
C C 0.0033 0.0016 'International Tables Vol C Tables 4.2.6.8 and 6.1.1.4'
H H 0.0000 0.0000 'International Tables Vol C Tables 4.2.6.8 and 6.1.1.4'
O O 0.0106 0.0060 'International Tables Vol C Tables 4.2.6.8 and 6.1.1.4'

loop_
_geom_angle_atom_site_label_1
_geom_angle_atom_site_label_2
_geom_angle_atom_site_label_3
_geom_angle
C17 O2 C18 116.35(13)
C8 O4 C20 117.59(13)
C16 C1 C15 110.40(13)
C16 C1 C14 111.25(13)
C15 C1 C14 105.97(12)
C16 C1 C2 112.71(12)
C15 C1 C2 109.16(12)
C14 C1 C2 107.07(12)
C17 C2 C3 110.83(11)
C17 C2 C1 109.72(12)
C3 C2 C1 112.44(11)
C17 C2 H1 108.3(9)
C3 C2 H1 107.3(9)
C1 C2 H1 108.1(9)
C12 C3 C2 112.53(11)
C12 C3 C4 109.12(12)
C2 C3 C4 110.21(12)
C12 C3 H2 106.9(9)
C2 C3 H2 106.9(9)
C4 C3 H2 111.1(9)
C5 C4 C3 111.00(13)
C5 C4 H4 110.9(9)
C3 C4 H4 108.7(9)
C5 C4 H3 109.8(9)
C3 C4 H3 109.1(9)
H4 C4 H3 107.3(12)
C6 C5 C4 112.76(12)
C6 C5 H5 106.4(10)
C4 C5 H5 109.5(10)
C6 C5 H6 106.8(10)
C4 C5 H6 112.8(10)
H5 C5 H6 108.3(14)
C7 C6 C11 119.66(13)
C7 C6 C5 119.40(13)
C11 C6 C5 120.93(13)
C8 C7 C6 121.83(14)
C8 C7 H7 117.2(9)
C6 C7 H7 121.0(9)
O4 C8 C7 115.91(13)
O4 C8 C9 124.72(14)
C7 C8 C9 119.36(14)
C10 C9 C8 118.64(14)
C10 C9 H8 122.8(10)
C8 C9 H8 118.6(10)
C9 C10 C11 123.23(14)
C9 C10 H9 119.6(10)
C11 C10 H9 117.0(10)
C10 C11 C6 117.25(13)
C10 C11 C12 121.51(13)
C6 C11 C12 121.24(12)
C13 C12 C11 122.88(13)
C13 C12 C3 121.38(14)
C11 C12 C3 115.69(12)
C12 C13 C14 125.13(14)
C12 C13 H10 118.7(8)
C14 C13 H10 116.1(8)
C13 C14 C1 113.19(12)
C13 C14 H11 109.1(9)
C1 C14 H11 107.9(9)
C13 C14 H12 111.0(10)
C1 C14 H12 109.7(10)
H11 C14 H12 105.7(13)
O1 C15 C1 125.28(16)
O1 C15 H13 121.9(10)
C1 C15 H13 112.8(10)
C1 C16 H16 111.6(11)
C1 C16 H15 111.8(11)
H16 C16 H15 107.2(15)
C1 C16 H14 111.0(10)
H16 C16 H14 107.9(15)
H15 C16 H14 107.1(15)
O3 C17 O2 123.79(14)
O3 C17 C2 125.71(14)
O2 C17 C2 110.45(12)
O2 C18 C19 106.70(19)
O2 C18 H17 105.5(15)
C19 C18 H17 118.9(16)
O2 C18 H18 107.9(12)
C19 C18 H18 107.1(12)
H17 C18 H18 110.3(19)
C18 C19 H20 112(2)
C18 C19 H21 110.0(14)
H20 C19 H21 113(3)
C18 C19 H19 106.7(19)
H20 C19 H19 114(3)
H21 C19 H19 101(2)
O4 C20 H22 107.1(14)
O4 C20 H24 107.5(12)
H22 C20 H24 117.1(19)
O4 C20 H23 115.7(15)
H22 C20 H23 104(2)
H24 C20 H23 106.1(17)

loop_
_geom_bond_atom_site_label_1
_geom_bond_atom_site_label_2
_geom_bond_distance
O1 C15 1.197(2)
O2 C17 1.3330(17)
O2 C18 1.464(2)
O3 C17 1.2033(17)
O4 C8 1.3667(18)
O4 C20 1.419(2)
C1 C16 1.521(2)
C1 C15 1.523(2)
C1 C14 1.543(2)
C1 C2 1.556(2)
C2 C17 1.519(2)
C2 C3 1.529(2)
C2 H1 0.949(15)
C3 C12 1.5117(19)
C3 C4 1.531(2)
C3 H2 1.014(16)
C4 C5 1.518(2)
C4 H4 0.991(15)
C4 H3 0.957(15)
C5 C6 1.509(2)
C5 H5 0.995(19)
C5 H6 0.956(17)
C6 C7 1.386(2)
C6 C11 1.4076(19)
C7 C8 1.383(2)
C7 H7 0.940(15)
C8 C9 1.393(2)
C9 C10 1.380(2)
C9 H8 0.960(16)
C10 C11 1.395(2)
C10 H9 0.982(17)
C11 C12 1.488(2)
C12 C13 1.3347(19)
C13 C14 1.491(2)
C13 H10 0.942(14)
C14 H11 1.000(16)
C14 H12 0.942(18)
C15 H13 1.00(2)
C16 H16 0.929(19)
C16 H15 0.94(2)
C16 H14 0.972(19)
C18 C19 1.476(3)
C18 H17 0.93(2)
C18 H18 1.03(2)
C19 H20 0.96(4)
C19 H21 1.05(3)
C19 H19 0.92(3)
C20 H22 1.07(3)
C20 H24 0.95(2)
C20 H23 0.97(3)

loop_
_geom_torsion_atom_site_label_1
_geom_torsion_atom_site_label_2
_geom_torsion_atom_site_label_3
_geom_torsion_atom_site_label_4
_geom_torsion
C16 C1 C2 C17 -62.43(16)
C15 C1 C2 C17 60.63(15)
C14 C1 C2 C17 174.92(12)
C16 C1 C2 C3 61.39(16)
C15 C1 C2 C3 -175.55(12)
C14 C1 C2 C3 -61.26(15)
C17 C2 C3 C12 167.14(12)
C1 C2 C3 C12 43.94(16)
C17 C2 C3 C4 -70.81(15)
C1 C2 C3 C4 165.98(12)
C12 C3 C4 C5 -61.76(16)
C2 C3 C4 C5 174.19(12)
C3 C4 C5 C6 49.26(19)
C4 C5 C6 C7 161.47(14)
C4 C5 C6 C11 -19.7(2)
C11 C6 C7 C8 0.0(2)
C5 C6 C7 C8 178.79(14)
C20 O4 C8 C7 176.67(16)
C20 O4 C8 C9 -2.5(2)
C6 C7 C8 O4 179.21(13)
C6 C7 C8 C9 -1.6(2)
O4 C8 C9 C10 -179.17(14)
C7 C8 C9 C10 1.7(2)
C8 C9 C10 C11 -0.3(2)
C9 C10 C11 C6 -1.3(2)
C9 C10 C11 C12 178.64(14)
C7 C6 C11 C10 1.5(2)
C5 C6 C11 C10 -177.34(14)
C7 C6 C11 C12 -178.52(13)
C5 C6 C11 C12 2.7(2)
C10 C11 C12 C13 -18.2(2)
C6 C11 C12 C13 161.80(14)
C10 C11 C12 C3 164.16(13)
C6 C11 C12 C3 -15.86(18)
C2 C3 C12 C13 -10.59(19)
C4 C3 C12 C13 -133.25(14)
C2 C3 C12 C11 167.11(12)
C4 C3 C12 C11 44.45(16)
C11 C12 C13 C14 178.40(14)
C3 C12 C13 C14 -4.1(2)
C12 C13 C14 C1 -15.2(2)
C16 C1 C14 C13 -77.98(17)
C15 C1 C14 C13 162.00(14)
C2 C1 C14 C13 45.58(17)
C16 C1 C15 O1 -2.9(2)
C14 C1 C15 O1 117.64(17)
C2 C1 C15 O1 -127.36(16)
C18 O2 C17 O3 -4.7(2)
C18 O2 C17 C2 172.88(14)
C3 C2 C17 O3 -22.4(2)
C1 C2 C17 O3 102.41(18)
C3 C2 C17 O2 160.14(12)
C1 C2 C17 O2 -75.09(15)
C17 O2 C18 C19 -173.26(19)
